data_2006681
loop_
_publ_author_name
'Al-Arfaj, A.R.'
'Reibenspies, J.H.'
'Hussain, M. Sakhawat'
'Darensbourg, M.Y.'
'Akhtar, N.'
'Isab, A.A.'

_publ_contact_author
;
J. H. Reibenspies
Department of Chemistry
Texas A & M University
College Station. Texas, 77843
U.S.A.
;
_publ_section_title
;
 Cyano[tri(cyclohexyl)phosphino]gold(I), [Au(CN){(C~6~H~11~)~3~P}]
;
_journal_issue 11
_journal_name_full 'Acta Crystallographica Section C'
_journal_page_first 1553
_journal_page_last 1555
_journal_paper_doi 10.1107/S0108270197008937
_journal_volume 53
_journal_year 1997
_chemical_formula_iupac '[Au(CN)(C~18~H~33~P)]'
_chemical_formula_sum 'C19 H33 Au N P'
_chemical_formula_weight 503.40
_chemical_name_systematic
;
cyanobis(tricyclohexyl)phosphino)gold(I)
;
_space_group_IT_number 14
_symmetry_cell_setting monoclinic
_symmetry_space_group_name_Hall '-P 2yn'
_symmetry_space_group_name_H-M 'P 1 21/n 1'
_audit_creation_method SHELXL
_cell_angle_alpha 90.00
_cell_angle_beta 102.271(12)
_cell_angle_gamma 90.00
_cell_formula_units_Z 4
_cell_length_a 7.698(2)
_cell_length_b 16.647(2)
_cell_length_c 15.3084(15)
_cell_measurement_reflns_used 34
_cell_measurement_temperature 193(2)
_cell_measurement_theta_max 12.13
_cell_measurement_theta_min 4.21
_cell_volume 1916.9(6)
_computing_cell_refinement XSCANS
_computing_data_collection 'XSCANS (Siemens, 1994b)'
_computing_data_reduction 'XSCANS XPREP'
_computing_molecular_graphics 'XP (Siemens, 1994a)'
_computing_publication_material 'CIFTAB SHELXL93'
_computing_structure_refinement 'SHELXL93 (Sheldrick, 1993)'
_computing_structure_solution 'SHELXS86 (Sheldrick, 1990)'
_diffrn_ambient_temperature 193(2)
_diffrn_measurement_device 'Siemens P4'
_diffrn_measurement_method \w
_diffrn_radiation_monochromator graphite
_diffrn_radiation_source 'normal-focus sealed tube'
_diffrn_radiation_type MoK\a
_diffrn_radiation_wavelength 0.71073
_diffrn_reflns_av_R_equivalents 0.0469
_diffrn_reflns_av_sigmaI/netI 0.0906
_diffrn_reflns_limit_h_max 9
_diffrn_reflns_limit_h_min 0
_diffrn_reflns_limit_k_max 19
_diffrn_reflns_limit_k_min 0
_diffrn_reflns_limit_l_max 17
_diffrn_reflns_limit_l_min -18
_diffrn_reflns_number 3779
_diffrn_reflns_theta_max 25.00
_diffrn_reflns_theta_min 2.45
_diffrn_standards_decay_% 5
_diffrn_standards_interval_count 97
_diffrn_standards_number 3
_exptl_absorpt_coefficient_mu 7.756
_exptl_absorpt_correction_T_max 0.248
_exptl_absorpt_correction_T_min 0.130
_exptl_absorpt_correction_type 'empirical via \y scans (XSCANS; Siemens, 1994)'
_exptl_crystal_colour colorless
_exptl_crystal_density_diffrn 1.744
_exptl_crystal_density_meas ?
_exptl_crystal_description block
_exptl_crystal_F_000 992
_exptl_crystal_size_max 0.30
_exptl_crystal_size_mid 0.20
_exptl_crystal_size_min 0.18
_refine_diff_density_max 1.10
_refine_diff_density_min -1.15
_refine_ls_extinction_method none
_refine_ls_goodness_of_fit_all 1.018
_refine_ls_goodness_of_fit_obs 1.069
_refine_ls_hydrogen_treatment 'H atoms riding'
_refine_ls_matrix_type full
_refine_ls_number_parameters 199
_refine_ls_number_reflns 3374
_refine_ls_number_restraints 0
_refine_ls_restrained_S_all 1.018
_refine_ls_restrained_S_obs 1.069
_refine_ls_R_factor_all 0.0834
_refine_ls_R_factor_obs .0472
_refine_ls_shift/esd_max 0.001
_refine_ls_shift/esd_mean 0.000
_refine_ls_structure_factor_coef Fsqd
_refine_ls_weighting_details 'w = 1/[\s^2^(Fo^2^)+(0.0409P)^2^] where P=(Fo^2^+2Fc^2^)/3'
_refine_ls_weighting_scheme calc
_refine_ls_wR_factor_all 0.1085
_refine_ls_wR_factor_obs .0944
_reflns_number_observed 2370
_reflns_number_total 3374
_reflns_observed_criterion >2sigma(I)
_cod_data_source_file fr1044.cif
_cod_data_source_block mh02
_cod_depositor_comments
;
The following automatic conversions were performed:
'_symmetry_cell_setting' value 'Monoclinic' changed to 'monoclinic'
according to '/home/saulius/struct/CIF-dictionaries/cif_core.dic'
dictionary named 'cif_core.dic' version 2.4.1 from 2010-06-29.

Automatic conversion script
Id: cif_fix_enum 1527 2010-12-29 10:47:43Z saulius 

The following automatic conversions were performed:

'_exptl_crystal_density_meas' value 'not measured' was changed to '?'
- the value is perceived as not measured.

Automatic conversion script
Id: cif_fix_values 3008 2015-01-20 13:52:24Z robertas 

The following automatic conversions were performed:

'_refine_ls_weighting_scheme' value 'calc w =
1/[\s^2^(Fo^2^)+(0.0409P)^2^] where P=(Fo^2^+2Fc^2^)/3' was changed
to 'calc'. New tag '_refine_ls_weighting_details' was created. The
value of the new tag was set to 'w = 1/[\s^2^(Fo^2^)+(0.0409P)^2^]
where P=(Fo^2^+2Fc^2^)/3'.

Automatic conversion script
Id: cif_fix_values 3143 2015-03-26 13:38:13Z robertas 
;
_cod_original_cell_volume 1916.9(5)
_cod_original_sg_symbol_H-M 'P 21/n'
_cod_database_code 2006681

loop_
_symmetry_equiv_pos_as_xyz
'x, y, z'
'-x+1/2, y+1/2, -z+1/2'
'-x, -y, -z'
'x-1/2, -y-1/2, z-1/2'

loop_
_atom_site_aniso_label
_atom_site_aniso_U_11
_atom_site_aniso_U_22
_atom_site_aniso_U_33
_atom_site_aniso_U_12
_atom_site_aniso_U_13
_atom_site_aniso_U_23
Au1 .0223(2) .0314(2) .0219(2) -.0055(2) .00309(13) .0026(2)
P1 .0226(14) .023(2) .0186(12) -.0011(12) .0031(10) .0010(11)
N1 .047(7) .072(9) .033(6) -.015(6) .012(5) .003(5)
C1 .026(6) .040(7) .027(6) -.009(6) .000(5) .011(5)
C2 .016(5) .034(8) .023(5) -.001(5) -.002(4) -.006(5)
C3 .039(7) .008(5) .041(7) -.008(5) -.005(5) -.001(5)
C4 .045(8) .018(6) .054(7) .005(6) .008(6) .001(6)
C5 .030(7) .036(8) .053(7) .008(6) .006(5) -.016(6)
C6 .031(7) .023(6) .037(6) -.006(5) .011(5) -.008(5)
C7 .030(6) .025(7) .029(5) .003(4) .008(4) -.003(4)
C8 .014(5) .038(7) .031(5) .000(5) .005(4) .003(5)
C9 .030(6) .033(7) .025(5) -.007(5) .008(4) -.002(5)
C10 .036(7) .042(8) .022(5) -.007(6) -.002(5) -.005(5)
C11 .032(7) .051(9) .031(6) -.011(6) .007(5) -.020(6)
C12 .048(8) .036(7) .028(6) -.019(6) .011(5) -.002(5)
C13 .039(7) .039(8) .028(6) -.015(6) .014(5) -.005(5)
C14 .018(5) .022(6) .025(5) .004(4) .001(4) -.001(4)
C15 .021(6) .035(7) .024(5) .005(5) .003(4) .006(5)
C16 .028(7) .035(7) .036(6) .000(5) -.010(5) .012(5)
C17 .021(6) .044(8) .039(7) .013(5) .000(5) .018(6)
C18 .036(7) .048(8) .035(6) .013(6) .011(5) .007(6)
C19 .040(7) .026(6) .021(5) .013(5) .008(5) .002(5)

loop_
_atom_site_label
_atom_site_fract_x
_atom_site_fract_y
_atom_site_fract_z
_atom_site_U_iso_or_equiv
_atom_site_thermal_displace_type
_atom_site_calc_flag
_atom_site_refinement_flags
_atom_site_occupancy
_atom_site_disorder_group
_atom_site_type_symbol
Au1 .03493(5) .27308(3) .25126(2) .02547(15) Uani d . 1 . Au
P1 -.1548(3) .2150(2) .3292(2) .0215(6) Uani d . 1 . P
N1 .3005(14) .3387(7) .1392(6) .050(3) Uani d . 1 . N
C1 .2043(14) .3182(7) .1808(7) .031(3) Uani d . 1 . C
C2 -.2604(13) .2904(6) .3881(6) .025(3) Uani d . 1 . C
H2A -.1657(13) .3160(6) .4322(6) .030 Uiso calc R 1 . H
C3 -.3504(15) .3563(6) .3249(7) .031(3) Uani d . 1 . C
H3A -.4456(15) .3332(6) .2801(7) .038 Uiso calc R 1 . H
H3B -.2648(15) .3801(6) .2944(7) .038 Uiso calc R 1 . H
C4 -.4268(16) .4220(7) .3776(8) .040(3) Uani d . 1 . C
H4A -.3297(16) .4495(7) .4171(8) .047 Uiso calc R 1 . H
H4B -.4910(16) .4612(7) .3361(8) .047 Uiso calc R 1 . H
C5 -.5511(15) .3865(7) .4326(8) .040(3) Uani d . 1 . C
H5A -.5867(15) .4284(7) .4692(8) .048 Uiso calc R 1 . H
H5B -.6573(15) .3666(7) .3926(8) .048 Uiso calc R 1 . H
C6 -.4644(14) .3189(6) .4921(7) .030(3) Uani d . 1 . C
H6A -.5508(14) .2954(6) .5224(7) .036 Uiso calc R 1 . H
H6B -.3677(14) .3403(6) .5372(7) .036 Uiso calc R 1 . H
C7 -.3930(14) .2540(6) .4396(7) .028(3) Uani d . 1 . C
H7A -.4906(14) .2291(6) .3979(7) .033 Uiso calc R 1 . H
H7B -.3341(14) .2129(6) .4802(7) .033 Uiso calc R 1 . H
C8 -.3353(13) .1583(7) .2544(6) .028(2) Uani d . 1 . C
H8A -.4351(13) .1959(7) .2392(6) .033 Uiso calc R 1 . H
C9 -.2881(14) .1352(7) .1644(6) .029(3) Uani d . 1 . C
H9A -.2491(14) .1825(7) .1369(6) .035 Uiso calc R 1 . H
H9B -.1916(14) .0965(7) .1746(6) .035 Uiso calc R 1 . H
C10 -.4506(15) .0991(7) .1022(6) .034(3) Uani d . 1 . C
H10A -.5415(15) .1401(7) .0871(6) .041 Uiso calc R 1 . H
H10B -.4178(15) .0821(7) .0473(6) .041 Uiso calc R 1 . H
C11 -.5271(15) .0279(7) .1431(7) .038(3) Uani d . 1 . C
H11A -.4410(15) -.0155(7) .1532(7) .045 Uiso calc R 1 . H
H11B -.6330(15) .0088(7) .1022(7) .045 Uiso calc R 1 . H
C12 -.5735(15) .0518(7) .2314(6) .037(3) Uani d . 1 . C
H12A -.6171(15) .0052(7) .2582(6) .044 Uiso calc R 1 . H
H12B -.6670(15) .0919(7) .2206(6) .044 Uiso calc R 1 . H
C13 -.4074(15) .0862(7) .2966(7) .034(3) Uani d . 1 . C
H13A -.4394(15) .1023(7) .3520(7) .041 Uiso calc R 1 . H
H13B -.3163(15) .0451(7) .3103(7) .041 Uiso calc R 1 . H
C14 -.0317(12) .1475(6) .4133(6) .022(2) Uani d . 1 . C
H14A -.1169(12) .1155(6) .4379(6) .026 Uiso calc R 1 . H
C15 .0868(13) .1928(7) .4894(6) .027(2) Uani d . 1 . C
H15A .0133(13) .2260(7) .5190(6) .032 Uiso calc R 1 . H
H15B .1652(13) .2279(7) .4651(6) .032 Uiso calc R 1 . H
C16 .1984(14) .1367(7) .5578(7) .035(3) Uani d . 1 . C
H16A .2741(14) .1682(7) .6040(7) .043 Uiso calc R 1 . H
H16B .1206(14) .1044(7) .5859(7) .043 Uiso calc R 1 . H
C17 .3130(14) .0817(7) .5139(7) .036(3) Uani d . 1 . C
H17A .3987(14) .1138(7) .4910(7) .043 Uiso calc R 1 . H
H17B .3781(14) .0450(7) .5581(7) .043 Uiso calc R 1 . H
C18 .2025(15) .0348(7) .4391(7) .039(3) Uani d . 1 . C
H18A .1281(15) -.0025(7) .4632(7) .047 Uiso calc R 1 . H
H18B .2800(15) .0037(7) .4097(7) .047 Uiso calc R 1 . H
C19 .0838(14) .0895(6) .3697(6) .029(3) Uani d . 1 . C
H19A .0064(14) .0563(6) .3258(6) .035 Uiso calc R 1 . H
H19B .1583(14) .1207(6) .3387(6) .035 Uiso calc R 1 . H

loop_
_atom_type_symbol
_atom_type_description
_atom_type_scat_dispersion_real
_atom_type_scat_dispersion_imag
_atom_type_scat_source
C C 0.0033 0.0016 'International Tables Vol C Tables 4.2.6.8 and 6.1.1.4'
H H 0.0000 0.0000 'International Tables Vol C Tables 4.2.6.8 and 6.1.1.4'
N N 0.0061 0.0033 'International Tables Vol C Tables 4.2.6.8 and 6.1.1.4'
P P 0.1023 0.0942 'International Tables Vol C Tables 4.2.6.8 and 6.1.1.4'
Au Au -2.0133 8.8022 'International Tables Vol C Tables 4.2.6.8 and 6.1.1.4'

loop_
_geom_angle_atom_site_label_1
_geom_angle_atom_site_label_2
_geom_angle_atom_site_label_3
_geom_angle
_geom_angle_publ_flag
C1 Au1 P1 177.0(4) yes
C14 P1 C2 107.1(4) no
C14 P1 C8 109.3(5) no
C2 P1 C8 107.4(5) no
C14 P1 Au1 109.7(3) yes
C2 P1 Au1 111.5(3) yes
C8 P1 Au1 111.7(3) yes
N1 C1 Au1 175.5(12) yes
C3 C2 C7 110.2(8) no
C3 C2 P1 111.7(7) no
C7 C2 P1 113.2(7) no
C2 C3 C4 110.4(9) no
C5 C4 C3 111.6(9) no
C6 C5 C4 111.9(9) no
C5 C6 C7 112.0(9) no
C6 C7 C2 110.2(8) no
C13 C8 C9 110.9(9) no
C13 C8 P1 115.6(7) no
C9 C8 P1 112.9(7) no
C10 C9 C8 109.7(8) no
C11 C10 C9 112.9(9) no
C10 C11 C12 110.3(9) no
C11 C12 C13 110.5(9) no
C8 C13 C12 110.1(9) no
C15 C14 C19 109.4(8) no
C15 C14 P1 112.0(7) no
C19 C14 P1 109.8(6) no
C14 C15 C16 112.5(9) no
C17 C16 C15 111.0(8) no
C18 C17 C16 111.3(9) no
C17 C18 C19 112.1(10) no
C18 C19 C14 112.3(8) no

loop_
_geom_bond_atom_site_label_1
_geom_bond_atom_site_label_2
_geom_bond_site_symmetry_2
_geom_bond_distance
_geom_bond_publ_flag
Au1 C1 . 2.006(11) yes
Au1 P1 . 2.287(3) yes
P1 C14 . 1.817(9) yes
P1 C2 . 1.833(10) yes
P1 C8 . 1.859(10) yes
N1 C1 . 1.128(13) yes
C2 C3 . 1.529(13) no
C2 C7 . 1.540(14) no
C3 C4 . 1.547(15) no
C4 C5 . 1.52(2) no
C5 C6 . 1.51(2) no
C6 C7 . 1.517(13) no
C8 C13 . 1.521(14) no
C8 C9 . 1.548(13) no
C9 C10 . 1.525(14) no
C10 C11 . 1.517(15) no
C11 C12 . 1.522(13) no
C12 C13 . 1.555(15) no
C14 C15 . 1.518(13) no
C14 C19 . 1.556(13) no
C15 C16 . 1.525(13) no
C16 C17 . 1.523(15) no
C17 C18 . 1.494(15) no
C18 C19 . 1.542(14) no
